data_4500440
loop_
_publ_author_name
'Arlin, Jean-Baptiste'
'Florence, Alastair J.'
'Johnston, Andrea'
'Kennedy, Alan R.'
'Miller, Gary J.'
'Patterson, Kirsty'

_publ_section_title
;
 Systematic Data Set for Structure&#x2212;Property Investigations:
 Solubility and Solid-State Structure of Alkaline Earth Metal Salts of
 Benzoates
;
_journal_issue 4
_journal_name_full 'Crystal Growth &amp; Design'
_journal_page_first 1318
_journal_paper_doi 10.1021/cg101547r
_journal_volume 11
_journal_year 2011
_chemical_formula_sum 'C14 H8 Ba F2 O4'
_chemical_formula_weight 415.54
_chemical_name_systematic
;
 ?
;
_space_group_IT_number 14
_symmetry_cell_setting monoclinic
_symmetry_space_group_name_Hall '-P 2yab'
_symmetry_space_group_name_H-M 'P 1 21/a 1'
_atom_sites_solution_hydrogens geom
_atom_sites_solution_primary direct
_atom_sites_solution_secondary difmap
_audit_creation_method SHELXL-97
_cell_angle_alpha 90.00
_cell_angle_beta 103.679(4)
_cell_angle_gamma 90.00
_cell_formula_units_Z 4
_cell_length_a 10.3942(5)
_cell_length_b 7.7929(5)
_cell_length_c 16.1632(10)
_cell_measurement_reflns_used 2947
_cell_measurement_temperature 120(2)
_cell_measurement_theta_max 27.48
_cell_measurement_theta_min 2.91
_cell_volume 1272.10(13)
_computing_data_collection 'DENZO and COLLECT'
_computing_structure_refinement 'SHELXL-97 (Sheldrick, 1997)'
_computing_structure_solution shelxs-97
_diffrn_ambient_temperature 120(2)
_diffrn_detector_area_resol_mean 9.091
_diffrn_measured_fraction_theta_full 0.990
_diffrn_measured_fraction_theta_max 0.990
_diffrn_measurement_device_type 'Bruker-Nonius 95mm CCD camera'
_diffrn_measurement_method '\f & \w scans'
_diffrn_radiation_monochromator graphite
_diffrn_radiation_source 'Bruker-Nonius FR591 rotating anode'
_diffrn_radiation_type MoK\a
_diffrn_radiation_wavelength 0.71073
_diffrn_reflns_av_R_equivalents 0.059
_diffrn_reflns_av_sigmaI/netI 0.0336
_diffrn_reflns_limit_h_max 12
_diffrn_reflns_limit_h_min -12
_diffrn_reflns_limit_k_max 9
_diffrn_reflns_limit_k_min 0
_diffrn_reflns_limit_l_max 19
_diffrn_reflns_limit_l_min 0
_diffrn_reflns_number 15780
_diffrn_reflns_theta_full 26.00
_diffrn_reflns_theta_max 26.00
_diffrn_reflns_theta_min 2.92
_exptl_absorpt_coefficient_mu 3.160
_exptl_absorpt_correction_T_max 1.000000
_exptl_absorpt_correction_T_min 0.672216
_exptl_absorpt_correction_type multi-scan
_exptl_absorpt_process_details SADABS
_exptl_crystal_colour colourless
_exptl_crystal_density_diffrn 2.170
_exptl_crystal_density_method 'not measured'
_exptl_crystal_description sheet
_exptl_crystal_F_000 792
_exptl_crystal_size_max 0.55
_exptl_crystal_size_mid 0.32
_exptl_crystal_size_min 0.02
_refine_diff_density_max 2.457
_refine_diff_density_min -1.855
_refine_diff_density_rms 0.219
_refine_ls_extinction_method none
_refine_ls_goodness_of_fit_ref 1.060
_refine_ls_hydrogen_treatment constr
_refine_ls_matrix_type full
_refine_ls_number_parameters 190
_refine_ls_number_reflns 2472
_refine_ls_number_restraints 0
_refine_ls_restrained_S_all 1.060
_refine_ls_R_factor_all 0.0449
_refine_ls_R_factor_gt 0.0393
_refine_ls_shift/su_max 0.001
_refine_ls_shift/su_mean 0.000
_refine_ls_structure_factor_coef Fsqd
_refine_ls_weighting_details 'calc w=1/[\s^2^(Fo^2^)+(0.0853P)^2^+0.4608P] where P=(Fo^2^+2Fc^2^)/3'
_refine_ls_weighting_scheme calc
_refine_ls_wR_factor_gt 0.1058
_refine_ls_wR_factor_ref 0.1113
_reflns_number_gt 2203
_reflns_number_total 2472
_reflns_threshold_expression I>2\s(I)
_cod_data_source_file cg101547r_si_001.cif
_cod_data_source_block gmbaf
_cod_depositor_comments
;
The following automatic conversions were performed:

'_symmetry_cell_setting' value 'Monoclinic' changed to 'monoclinic'
according to /home/saulius/struct/CIF-dictionaries/cif_core.dic
dictionary named 'cif_core.dic' version 2.4.1 from 2010-06-29.

Automatic conversion script
Id: cif_fix_values 1715 2011-07-08 13:25:40Z adriana 
;
_cod_original_sg_symbol_H-M P21/a
_cod_database_code 4500440

loop_
_symmetry_equiv_pos_as_xyz
'x, y, z'
'-x+1/2, y+1/2, -z'
'-x, -y, -z'
'x-1/2, -y-1/2, z'

loop_
_atom_site_label
_atom_site_type_symbol
_atom_site_fract_x
_atom_site_fract_y
_atom_site_fract_z
_atom_site_U_iso_or_equiv
_atom_site_adp_type
_atom_site_occupancy
_atom_site_symmetry_multiplicity
_atom_site_calc_flag
_atom_site_refinement_flags
Ba1 Ba 0.21114(2) 0.46947(3) 0.027727(15) 0.01054(16) Uani 1 1 d .
F1 F -0.1292(3) 0.6206(5) -0.50534(16) 0.0327(8) Uani 1 1 d .
F2 F 0.4395(3) 0.4120(5) -0.43892(17) 0.0263(7) Uani 1 1 d .
O1 O 0.1637(3) 0.6973(4) -0.11876(18) 0.0144(7) Uani 1 1 d .
O2 O -0.0119(3) 0.5454(4) -0.1058(2) 0.0144(7) Uani 1 1 d .
O3 O 0.3554(2) 0.3070(4) -0.07104(17) 0.0130(6) Uani 1 1 d .
O4 O 0.5771(3) 0.3200(4) -0.03894(18) 0.0127(6) Uani 1 1 d .
C1 C 0.0011(4) 0.6312(6) -0.2447(3) 0.0131(9) Uani 1 1 d .
C2 C -0.1175(5) 0.5483(6) -0.2838(3) 0.0165(11) Uani 1 1 d .
H2 H -0.1677 0.4935 -0.2493 0.020 Uiso 1 1 calc R
C3 C -0.1632(5) 0.5448(6) -0.3717(3) 0.0210(12) Uani 1 1 d .
H3 H -0.2437 0.4891 -0.3980 0.025 Uiso 1 1 calc R
C4 C -0.0869(5) 0.6253(7) -0.4194(3) 0.0225(11) Uani 1 1 d .
C5 C 0.0311(4) 0.7049(7) -0.3849(3) 0.0213(10) Uani 1 1 d .
H5 H 0.0817 0.7560 -0.4202 0.026 Uiso 1 1 calc R
C6 C 0.0747(4) 0.7089(6) -0.2965(3) 0.0167(10) Uani 1 1 d .
H6 H 0.1556 0.7650 -0.2711 0.020 Uiso 1 1 calc R
C7 C 0.0534(4) 0.6274(6) -0.1500(3) 0.0142(9) Uani 1 1 d .
C8 C 0.4623(4) 0.3638(6) -0.1825(3) 0.0130(9) Uani 1 1 d .
C9 C 0.3513(4) 0.4398(6) -0.2363(3) 0.0140(10) Uani 1 1 d .
H9 H 0.2800 0.4782 -0.2136 0.017 Uiso 1 1 calc R
C10 C 0.3451(5) 0.4593(6) -0.3225(3) 0.0192(11) Uani 1 1 d .
H10 H 0.2714 0.5141 -0.3589 0.023 Uiso 1 1 calc R
C11 C 0.4473(5) 0.3979(7) -0.3538(3) 0.0204(10) Uani 1 1 d .
C12 C 0.5598(4) 0.3249(7) -0.3032(3) 0.0180(10) Uani 1 1 d .
H12 H 0.6303 0.2867 -0.3268 0.022 Uiso 1 1 calc R
C13 C 0.5665(4) 0.3090(6) -0.2167(3) 0.0163(9) Uani 1 1 d .
H13 H 0.6431 0.2602 -0.1803 0.020 Uiso 1 1 calc R
C14 C 0.4653(4) 0.3287(6) -0.0908(3) 0.0135(9) Uani 1 1 d .

loop_
_atom_site_aniso_label
_atom_site_aniso_U_11
_atom_site_aniso_U_22
_atom_site_aniso_U_33
_atom_site_aniso_U_23
_atom_site_aniso_U_13
_atom_site_aniso_U_12
Ba1 0.0067(2) 0.0079(2) 0.0178(2) -0.00009(8) 0.00437(13) -0.00015(8)
F1 0.0304(16) 0.047(2) 0.0184(14) -0.0008(14) 0.0018(12) -0.0037(15)
F2 0.0299(16) 0.0347(18) 0.0170(13) 0.0025(13) 0.0109(11) 0.0013(16)
O1 0.0094(14) 0.0158(16) 0.0179(15) -0.0033(13) 0.0031(12) -0.0022(13)
O2 0.0103(16) 0.0123(19) 0.0187(17) 0.0013(12) -0.0005(13) -0.0003(12)
O3 0.0071(14) 0.0123(16) 0.0205(15) 0.0005(12) 0.0051(11) 0.0005(12)
O4 0.0056(13) 0.0125(17) 0.0194(15) -0.0005(12) 0.0017(11) -0.0014(12)
C1 0.014(2) 0.010(2) 0.016(2) 0.0000(17) 0.0028(17) 0.0044(18)
C2 0.012(2) 0.016(3) 0.022(3) -0.0014(18) 0.0063(19) 0.0030(18)
C3 0.009(2) 0.025(3) 0.026(3) -0.0046(19) -0.001(2) -0.0007(19)
C4 0.022(3) 0.025(3) 0.017(2) 0.000(2) -0.0032(18) 0.005(2)
C5 0.018(2) 0.027(3) 0.021(2) 0.005(2) 0.0087(18) 0.004(2)
C6 0.014(2) 0.018(2) 0.019(2) 0.0028(18) 0.0057(17) 0.0034(19)
C7 0.013(2) 0.011(2) 0.020(2) 0.0006(17) 0.0059(17) 0.0071(18)
C8 0.012(2) 0.009(2) 0.019(2) -0.0013(17) 0.0070(17) -0.0014(17)
C9 0.010(2) 0.015(2) 0.018(2) 0.0019(18) 0.0045(17) 0.0019(19)
C10 0.015(3) 0.022(3) 0.020(3) 0.0010(18) 0.002(2) 0.0000(18)
C11 0.024(3) 0.022(3) 0.016(2) 0.001(2) 0.0072(18) -0.005(2)
C12 0.014(2) 0.020(3) 0.024(2) -0.002(2) 0.0105(18) -0.001(2)
C13 0.012(2) 0.015(2) 0.024(2) 0.0014(18) 0.0077(17) 0.0008(19)
C14 0.011(2) 0.007(2) 0.023(2) -0.0027(18) 0.0055(17) -0.0006(18)

loop_
_atom_type_symbol
_atom_type_description
_atom_type_scat_dispersion_real
_atom_type_scat_dispersion_imag
_atom_type_scat_source
Ba Ba -0.3244 2.2819 'International Tables Vol C Tables 4.2.6.8 and 6.1.1.4'
F F 0.0171 0.0103 'International Tables Vol C Tables 4.2.6.8 and 6.1.1.4'
O O 0.0106 0.0060 'International Tables Vol C Tables 4.2.6.8 and 6.1.1.4'
C C 0.0033 0.0016 'International Tables Vol C Tables 4.2.6.8 and 6.1.1.4'
H H 0.0000 0.0000 'International Tables Vol C Tables 4.2.6.8 and 6.1.1.4'

loop_
_geom_angle_atom_site_label_1
_geom_angle_atom_site_label_2
_geom_angle_atom_site_label_3
_geom_angle
_geom_angle_site_symmetry_1
_geom_angle_site_symmetry_3
O2 Ba1 O4 134.55(9) 3_565 3_665
O2 Ba1 O1 92.04(9) 3_565 2_545
O4 Ba1 O1 99.08(9) 3_665 2_545
O2 Ba1 O4 76.72(9) 3_565 4_565
O4 Ba1 O4 148.60(6) 3_665 4_565
O1 Ba1 O4 72.84(9) 2_545 4_565
O2 Ba1 O3 147.79(9) 3_565 .
O4 Ba1 O3 76.82(9) 3_665 .
O1 Ba1 O3 72.46(9) 2_545 .
O4 Ba1 O3 71.81(8) 4_565 .
O2 Ba1 O2 77.42(11) 3_565 .
O4 Ba1 O2 115.41(9) 3_665 .
O1 Ba1 O2 140.65(9) 2_545 .
O4 Ba1 O2 67.86(8) 4_565 .
O3 Ba1 O2 96.59(9) . .
O2 Ba1 O3 70.35(8) 3_565 2
O4 Ba1 O3 70.49(8) 3_665 2
O1 Ba1 O3 134.22(8) 2_545 2
O4 Ba1 O3 136.69(8) 4_565 2
O3 Ba1 O3 140.06(9) . 2
O2 Ba1 O3 77.97(8) . 2
O2 Ba1 O1 114.22(8) 3_565 .
O4 Ba1 O1 70.38(9) 3_665 .
O1 Ba1 O1 151.77(5) 2_545 .
O4 Ba1 O1 102.14(9) 4_565 .
O3 Ba1 O1 79.56(8) . .
O2 Ba1 O1 45.64(9) . .
O3 Ba1 O1 68.41(8) 2 .
O2 Ba1 C7 98.68(10) 3_565 .
O4 Ba1 C7 93.60(10) 3_665 .
O1 Ba1 C7 149.43(10) 2_545 .
O4 Ba1 C7 81.85(10) 4_565 .
O3 Ba1 C7 83.67(10) . .
O2 Ba1 C7 23.28(10) . .
O3 Ba1 C7 76.28(10) 2 .
O1 Ba1 C7 23.23(10) . .
C7 O1 Ba1 145.4(3) . 2
C7 O1 Ba1 91.4(3) . .
Ba1 O1 Ba1 93.90(8) 2 .
C7 O2 Ba1 150.0(3) . 3_565
C7 O2 Ba1 94.8(2) . .
Ba1 O2 Ba1 102.58(11) 3_565 .
C14 O3 Ba1 137.1(3) . .
C14 O3 Ba1 118.1(3) . 2_545
Ba1 O3 Ba1 94.90(8) . 2_545
C14 O4 Ba1 128.0(3) . 3_665
C14 O4 Ba1 127.5(3) . 4_665
Ba1 O4 Ba1 98.19(9) 3_665 4_665
C6 C1 C2 118.5(4) . .
C6 C1 C7 120.2(4) . .
C2 C1 C7 121.2(4) . .
C3 C2 C1 121.4(5) . .
C3 C2 H2 119.3 . .
C1 C2 H2 119.3 . .
C4 C3 C2 117.4(5) . .
C4 C3 H3 121.3 . .
C2 C3 H3 121.3 . .
F1 C4 C5 118.2(4) . .
F1 C4 C3 118.1(4) . .
C5 C4 C3 123.7(4) . .
C4 C5 C6 118.1(4) . .
C4 C5 H5 120.9 . .
C6 C5 H5 120.9 . .
C5 C6 C1 120.8(4) . .
C5 C6 H6 119.6 . .
C1 C6 H6 119.6 . .
O1 C7 O2 123.3(4) . .
O1 C7 C1 118.4(4) . .
O2 C7 C1 118.2(4) . .
O1 C7 Ba1 65.3(2) . .
O2 C7 Ba1 61.9(2) . .
C1 C7 Ba1 155.5(3) . .
C13 C8 C9 119.1(4) . .
C13 C8 C14 120.0(4) . .
C9 C8 C14 120.7(4) . .
C10 C9 C8 120.3(4) . .
C10 C9 H9 119.8 . .
C8 C9 H9 119.8 . .
C11 C10 C9 118.6(4) . .
C11 C10 H10 120.7 . .
C9 C10 H10 120.7 . .
F2 C11 C10 118.7(4) . .
F2 C11 C12 118.1(4) . .
C10 C11 C12 123.2(4) . .
C11 C12 C13 117.8(4) . .
C11 C12 H12 121.1 . .
C13 C12 H12 121.1 . .
C12 C13 C8 120.9(4) . .
C12 C13 H13 119.5 . .
C8 C13 H13 119.5 . .
O4 C14 O3 124.6(4) . .
O4 C14 C8 117.7(4) . .
O3 C14 C8 117.6(4) . .

loop_
_geom_bond_atom_site_label_1
_geom_bond_atom_site_label_2
_geom_bond_distance
_geom_bond_site_symmetry_2
Ba1 O2 2.670(3) 3_565
Ba1 O4 2.717(3) 3_665
Ba1 O1 2.730(3) 2_545
Ba1 O4 2.735(3) 4_565
Ba1 O3 2.744(3) .
Ba1 O2 2.831(3) .
Ba1 O3 2.848(3) 2
Ba1 O1 2.907(3) .
Ba1 C7 3.198(4) .
F1 C4 1.354(5) .
F2 C11 1.363(5) .
O1 C7 1.262(5) .
O1 Ba1 2.730(3) 2
O2 C7 1.268(5) .
O2 Ba1 2.670(3) 3_565
O3 C14 1.268(5) .
O3 Ba1 2.848(3) 2_545
O4 C14 1.264(5) .
O4 Ba1 2.717(3) 3_665
O4 Ba1 2.735(3) 4_665
C1 C6 1.398(6) .
C1 C2 1.403(7) .
C1 C7 1.499(6) .
C2 C3 1.387(7) .
C2 H2 0.9500 .
C3 C4 1.382(7) .
C3 H3 0.9500 .
C4 C5 1.370(7) .
C5 C6 1.393(6) .
C5 H5 0.9500 .
C6 H6 0.9500 .
C8 C13 1.393(6) .
C8 C9 1.401(6) .
C8 C14 1.501(6) .
C9 C10 1.387(7) .
C9 H9 0.9500 .
C10 C11 1.367(7) .
C10 H10 0.9500 .
C11 C12 1.381(7) .
C12 C13 1.390(6) .
C12 H12 0.9500 .
C13 H13 0.9500 .

loop_
_geom_torsion_atom_site_label_1
_geom_torsion_atom_site_label_2
_geom_torsion_atom_site_label_3
_geom_torsion_atom_site_label_4
_geom_torsion
_geom_torsion_site_symmetry_1
_geom_torsion_site_symmetry_4
O2 Ba1 O1 C7 -51.1(3) 3_565 .
O4 Ba1 O1 C7 177.9(3) 3_665 .
O1 Ba1 O1 C7 106.0(2) 2_545 .
O4 Ba1 O1 C7 29.7(3) 4_565 .
O3 Ba1 O1 C7 98.3(3) . .
O2 Ba1 O1 C7 -11.8(2) . .
O3 Ba1 O1 C7 -106.0(3) 2 .
Ba1 Ba1 O1 C7 70.9(2) 2_545 .
Ba1 Ba1 O1 C7 -145.8(3) 2 .
Ba1 Ba1 O1 C7 -33.3(2) 3_565 .
O2 Ba1 O1 Ba1 94.75(10) 3_565 2
O4 Ba1 O1 Ba1 -36.27(8) 3_665 2
O1 Ba1 O1 Ba1 -108.2(2) 2_545 2
O4 Ba1 O1 Ba1 175.50(7) 4_565 2
O3 Ba1 O1 Ba1 -115.87(9) . 2
O2 Ba1 O1 Ba1 134.05(14) . 2
O3 Ba1 O1 Ba1 39.83(7) 2 2
C7 Ba1 O1 Ba1 145.8(3) . 2
Ba1 Ba1 O1 Ba1 -143.29(5) 2_545 2
Ba1 Ba1 O1 Ba1 112.52(7) 3_565 2
O2 Ba1 O2 C7 155.4(3) 3_565 .
O4 Ba1 O2 C7 21.8(3) 3_665 .
O1 Ba1 O2 C7 -126.9(3) 2_545 .
O4 Ba1 O2 C7 -123.9(3) 4_565 .
O3 Ba1 O2 C7 -56.7(3) . .
O3 Ba1 O2 C7 83.2(2) 2 .
O1 Ba1 O2 C7 11.7(2) . .
Ba1 Ba1 O2 C7 -100.5(2) 2_545 .
Ba1 Ba1 O2 C7 40.7(2) 2 .
Ba1 Ba1 O2 C7 155.4(3) 3_565 .
O2 Ba1 O2 Ba1 0.0 3_565 3_565
O4 Ba1 O2 Ba1 -133.61(9) 3_665 3_565
O1 Ba1 O2 Ba1 77.61(16) 2_545 3_565
O4 Ba1 O2 Ba1 80.60(10) 4_565 3_565
O3 Ba1 O2 Ba1 147.88(10) . 3_565
O3 Ba1 O2 Ba1 -72.25(9) 2 3_565
O1 Ba1 O2 Ba1 -143.72(16) . 3_565
C7 Ba1 O2 Ba1 -155.4(3) . 3_565
Ba1 Ba1 O2 Ba1 104.04(8) 2_545 3_565
Ba1 Ba1 O2 Ba1 -114.74(8) 2 3_565
O2 Ba1 O3 C14 -164.9(4) 3_565 .
O4 Ba1 O3 C14 3.7(4) 3_665 .
O1 Ba1 O3 C14 -100.4(4) 2_545 .
O4 Ba1 O3 C14 -177.6(4) 4_565 .
O2 Ba1 O3 C14 118.3(4) . .
O3 Ba1 O3 C14 39.2(4) 2 .
O1 Ba1 O3 C14 75.8(4) . .
C7 Ba1 O3 C14 98.9(4) . .
Ba1 Ba1 O3 C14 -141.9(4) 2_545 .
Ba1 Ba1 O3 C14 38.8(4) 2 .
Ba1 Ba1 O3 C14 142.1(4) 3_565 .
O2 Ba1 O3 Ba1 -22.95(19) 3_565 2_545
O4 Ba1 O3 Ba1 145.60(9) 3_665 2_545
O1 Ba1 O3 Ba1 41.48(8) 2_545 2_545
O4 Ba1 O3 Ba1 -35.71(8) 4_565 2_545
O2 Ba1 O3 Ba1 -99.77(8) . 2_545
O3 Ba1 O3 Ba1 -178.89(8) 2 2_545
O1 Ba1 O3 Ba1 -142.30(9) . 2_545
C7 Ba1 O3 Ba1 -119.18(10) . 2_545
Ba1 Ba1 O3 Ba1 -179.26(5) 2 2_545
Ba1 Ba1 O3 Ba1 -75.94(8) 3_565 2_545
C6 C1 C2 C3 -1.0(7) . .
C7 C1 C2 C3 -177.0(4) . .
C1 C2 C3 C4 0.3(7) . .
C2 C3 C4 F1 179.0(5) . .
C2 C3 C4 C5 1.1(8) . .
F1 C4 C5 C6 -179.7(4) . .
C3 C4 C5 C6 -1.8(8) . .
C4 C5 C6 C1 1.0(7) . .
C2 C1 C6 C5 0.3(7) . .
C7 C1 C6 C5 176.3(4) . .
Ba1 O1 C7 O2 -76.1(7) 2 .
Ba1 O1 C7 O2 22.9(4) . .
Ba1 O1 C7 C1 108.1(5) 2 .
Ba1 O1 C7 C1 -152.9(4) . .
Ba1 O1 C7 Ba1 -99.0(4) 2 .
Ba1 O2 C7 O1 102.1(6) 3_565 .
Ba1 O2 C7 O1 -23.6(5) . .
Ba1 O2 C7 C1 -82.1(7) 3_565 .
Ba1 O2 C7 C1 152.2(3) . .
Ba1 O2 C7 Ba1 125.7(5) 3_565 .
C6 C1 C7 O1 0.8(7) . .
C2 C1 C7 O1 176.7(4) . .
C6 C1 C7 O2 -175.2(4) . .
C2 C1 C7 O2 0.7(7) . .
C6 C1 C7 Ba1 -91.5(8) . .
C2 C1 C7 Ba1 84.3(8) . .
O2 Ba1 C7 O1 134.2(2) 3_565 .
O4 Ba1 C7 O1 -2.0(2) 3_665 .
O1 Ba1 C7 O1 -116.6(2) 2_545 .
O4 Ba1 C7 O1 -150.7(3) 4_565 .
O3 Ba1 C7 O1 -78.3(2) . .
O2 Ba1 C7 O1 158.4(4) . .
O3 Ba1 C7 O1 67.0(2) 2 .
Ba1 Ba1 C7 O1 -116.7(2) 2_545 .
Ba1 Ba1 C7 O1 25.0(2) 2 .
Ba1 Ba1 C7 O1 141.3(3) 3_565 .
O2 Ba1 C7 O2 -24.2(3) 3_565 .
O4 Ba1 C7 O2 -160.3(2) 3_665 .
O1 Ba1 C7 O2 85.0(3) 2_545 .
O4 Ba1 C7 O2 50.9(2) 4_565 .
O3 Ba1 C7 O2 123.4(3) . .
O3 Ba1 C7 O2 -91.4(2) 2 .
O1 Ba1 C7 O2 -158.4(4) . .
Ba1 Ba1 C7 O2 84.9(2) 2_545 .
Ba1 Ba1 C7 O2 -133.4(3) 2 .
Ba1 Ba1 C7 O2 -17.1(2) 3_565 .
O2 Ba1 C7 C1 -121.2(7) 3_565 .
O4 Ba1 C7 C1 102.7(7) 3_665 .
O1 Ba1 C7 C1 -12.0(8) 2_545 .
O4 Ba1 C7 C1 -46.1(7) 4_565 .
O3 Ba1 C7 C1 26.4(7) . .
O2 Ba1 C7 C1 -97.0(8) . .
O3 Ba1 C7 C1 171.6(7) 2 .
O1 Ba1 C7 C1 104.6(8) . .
Ba1 Ba1 C7 C1 -12.0(7) 2_545 .
Ba1 Ba1 C7 C1 129.6(7) 2 .
Ba1 Ba1 C7 C1 -114.1(7) 3_565 .
C13 C8 C9 C10 0.3(7) . .
C14 C8 C9 C10 -174.9(4) . .
C8 C9 C10 C11 2.1(7) . .
C9 C10 C11 F2 177.9(4) . .
C9 C10 C11 C12 -3.3(8) . .
F2 C11 C12 C13 -179.2(4) . .
C10 C11 C12 C13 2.0(8) . .
C11 C12 C13 C8 0.6(7) . .
C9 C8 C13 C12 -1.7(7) . .
C14 C8 C13 C12 173.6(4) . .
Ba1 O4 C14 O3 -137.5(4) 3_665 .
Ba1 O4 C14 O3 76.7(5) 4_665 .
Ba1 O4 C14 C8 43.8(5) 3_665 .
Ba1 O4 C14 C8 -101.9(4) 4_665 .
Ba1 O3 C14 O4 65.3(6) . .
Ba1 O3 C14 O4 -70.6(5) 2_545 .
Ba1 O3 C14 C8 -116.0(4) . .
Ba1 O3 C14 C8 108.1(4) 2_545 .
C13 C8 C14 O4 29.8(6) . .
C9 C8 C14 O4 -155.0(4) . .
C13 C8 C14 O3 -148.9(4) . .
C9 C8 C14 O3 26.2(6) . .
